data_7063965
loop_
_publ_author_name
'Santra, Souvik'
'Guchhait, Nikhil'

_publ_section_title
;
 Substituent effect on the solvatochromic behaviour of benzoimidazole
 based donor--acceptor type fluorescent molecules
;
_journal_issue 37
_journal_name_full 'New Journal of Chemistry'
_journal_page_first 16256
_journal_page_last 16270
_journal_paper_doi 10.1039/D5NJ02580J
_journal_volume 49
_journal_year 2025
_chemical_formula_sum 'C30 H27 N3 O2'
_chemical_formula_weight 461.54
_space_group_crystal_system triclinic
_space_group_IT_number 2
_space_group_name_Hall '-P 1'
_space_group_name_H-M_alt 'P -1'
_atom_sites_solution_hydrogens geom
_audit_creation_method SHELXL-2016/6
_audit_update_record
;
2025-06-19 deposited with the CCDC.	2025-08-18 downloaded from the CCDC.
;
_cell_angle_alpha 92.824(2)
_cell_angle_beta 111.322(2)
_cell_angle_gamma 95.348(2)
_cell_formula_units_Z 2
_cell_length_a 10.3689(5)
_cell_length_b 10.5578(6)
_cell_length_c 12.0948(7)
_cell_measurement_reflns_used 3825
_cell_measurement_temperature 150(2)
_cell_measurement_theta_max 29.30
_cell_measurement_theta_min 2.54
_cell_volume 1223.11(12)
_computing_structure_refinement 'SHELXL-2016/6 (Sheldrick, 2016)'
_computing_structure_solution 'SHELXT 2014/5 (Sheldrick, 2014)'
_diffrn_ambient_temperature 150(2)
_diffrn_measured_fraction_theta_full 0.994
_diffrn_measured_fraction_theta_max 0.898
_diffrn_measurement_device_type 'Bruker APEX-II CCD'
_diffrn_radiation_type MoK\a
_diffrn_radiation_wavelength 0.71073
_diffrn_reflns_av_R_equivalents 0.0718
_diffrn_reflns_av_unetI/netI 0.1201
_diffrn_reflns_Laue_measured_fraction_full 0.994
_diffrn_reflns_Laue_measured_fraction_max 0.898
_diffrn_reflns_limit_h_max 15
_diffrn_reflns_limit_h_min -14
_diffrn_reflns_limit_k_max 11
_diffrn_reflns_limit_k_min -16
_diffrn_reflns_limit_l_max 18
_diffrn_reflns_limit_l_min -18
_diffrn_reflns_number 21382
_diffrn_reflns_point_group_measured_fraction_full 0.994
_diffrn_reflns_point_group_measured_fraction_max 0.898
_diffrn_reflns_theta_full 25.242
_diffrn_reflns_theta_max 33.017
_diffrn_reflns_theta_min 2.225
_exptl_absorpt_coefficient_mu 0.079
_exptl_crystal_colour Yellow
_exptl_crystal_density_diffrn 1.253
_exptl_crystal_description Cuboid
_exptl_crystal_F_000 488
_exptl_transmission_factor_max 0.7465
_exptl_transmission_factor_min 0.518
_refine_diff_density_max 0.295
_refine_diff_density_min -0.341
_refine_diff_density_rms 0.064
_refine_ls_extinction_method none
_refine_ls_goodness_of_fit_ref 1.042
_refine_ls_hydrogen_treatment constr
_refine_ls_matrix_type full
_refine_ls_number_parameters 319
_refine_ls_number_reflns 8299
_refine_ls_number_restraints 0
_refine_ls_restrained_S_all 1.042
_refine_ls_R_factor_all 0.1851
_refine_ls_R_factor_gt 0.0771
_refine_ls_shift/su_max 0.000
_refine_ls_shift/su_mean 0.000
_refine_ls_structure_factor_coef Fsqd
_refine_ls_weighting_details 'w=1/[\s^2^(Fo^2^)+(0.1000P)^2^+0.1911P] where P=(Fo^2^+2Fc^2^)/3'
_refine_ls_weighting_scheme calc
_refine_ls_wR_factor_gt 0.1782
_refine_ls_wR_factor_ref 0.2525
_reflns_Friedel_coverage 0.000
_reflns_number_gt 3617
_reflns_number_total 8299
_reflns_threshold_expression 'I > 2\s(I)'
_cod_data_source_file d5nj02580j2.cif
_cod_data_source_block SS_a
_cod_depositor_comments 'Adding full bibliography for 7063964--7063965.cif.'
_cod_database_code 7063965
_shelx_shelxl_version_number 2016/6
_shelx_space_group_comment
;
The symmetry employed for this shelxl refinement is uniquely defined
by the following loop, which should always be used as a source of
symmetry information in preference to the above space-group names.
They are only intended as comments.
;

loop_
_space_group_symop_operation_xyz
'x, y, z'
'-x, -y, -z'

loop_
_atom_site_label
_atom_site_type_symbol
_atom_site_fract_x
_atom_site_fract_y
_atom_site_fract_z
_atom_site_U_iso_or_equiv
_atom_site_adp_type
_atom_site_occupancy
_atom_site_site_symmetry_order
_atom_site_calc_flag
_atom_site_refinement_flags_posn
_atom_site_refinement_flags_adp
_atom_site_refinement_flags_occupancy
_atom_site_disorder_assembly
_atom_site_disorder_group
O2 O 0.19068(16) 0.52706(17) 0.79635(15) 0.0422(4) Uani 1 1 d . . . . .
O1 O 0.21398(16) 0.49454(17) 0.61843(15) 0.0433(4) Uani 1 1 d . . . . .
N3 N 0.40507(18) 0.53017(18) 0.79368(17) 0.0342(5) Uani 1 1 d . . . . .
N2 N 0.63379(19) 0.55159(19) 0.82381(18) 0.0379(5) Uani 1 1 d . . . . .
N1 N 0.4764(2) 0.14458(19) 0.37035(18) 0.0396(5) Uani 1 1 d . . . . .
C19 C 0.5106(2) 0.4960(2) 0.7545(2) 0.0347(5) Uani 1 1 d . . . . .
C20 C 0.6135(2) 0.6259(2) 0.9127(2) 0.0362(5) Uani 1 1 d . . . . .
C25 C 0.4722(2) 0.6124(2) 0.8981(2) 0.0349(5) Uani 1 1 d . . . . .
C16 C 0.5899(2) 0.4188(2) 0.5996(2) 0.0353(5) Uani 1 1 d . . . . .
H16 H 0.661976 0.488435 0.627571 0.042 Uiso 1 1 calc R U . . .
C17 C 0.3882(2) 0.3007(2) 0.6110(2) 0.0358(5) Uani 1 1 d . . . . .
H17 H 0.320341 0.288491 0.646386 0.043 Uiso 1 1 calc R U . . .
C15 C 0.5849(2) 0.3353(2) 0.5063(2) 0.0353(5) Uani 1 1 d . . . . .
H15 H 0.652519 0.348233 0.470794 0.042 Uiso 1 1 calc R U . . .
C13 C 0.4802(2) 0.2314(2) 0.4639(2) 0.0352(5) Uani 1 1 d . . . . .
C18 C 0.4926(2) 0.4041(2) 0.6539(2) 0.0340(5) Uani 1 1 d . . . . .
C14 C 0.3819(2) 0.2158(2) 0.5181(2) 0.0365(5) Uani 1 1 d . . . . .
H14 H 0.310002 0.145953 0.490561 0.044 Uiso 1 1 calc R U . . .
C10 C 0.3485(2) 0.0749(2) 0.2931(2) 0.0382(6) Uani 1 1 d . . . . .
C5 C 0.6017(2) 0.1208(2) 0.3546(2) 0.0376(5) Uani 1 1 d . . . . .
C26 C 0.2601(2) 0.5155(2) 0.7244(2) 0.0367(5) Uani 1 1 d . . . . .
C12 C 0.7220(3) 0.1111(2) 0.4526(2) 0.0411(6) Uani 1 1 d . . . . .
H12 H 0.721196 0.121034 0.530860 0.049 Uiso 1 1 calc R U . . .
C24 C 0.4257(3) 0.6769(2) 0.9767(2) 0.0412(6) Uani 1 1 d . . . . .
H24 H 0.330050 0.667736 0.966856 0.049 Uiso 1 1 calc R U . . .
C11 C 0.2313(3) 0.1370(3) 0.2441(2) 0.0458(6) Uani 1 1 d . . . . .
H11 H 0.236239 0.226693 0.260203 0.055 Uiso 1 1 calc R U . . .
C9 C 0.3408(3) -0.0558(2) 0.2661(2) 0.0439(6) Uani 1 1 d . . . . .
H9 H 0.421284 -0.098280 0.298887 0.053 Uiso 1 1 calc R U . . .
C2 C 0.6042(3) 0.1067(2) 0.2408(2) 0.0444(6) Uani 1 1 d . . . . .
H2 H 0.523030 0.114873 0.173378 0.053 Uiso 1 1 calc R U . . .
C27 C 0.0347(2) 0.5110(3) 0.7463(2) 0.0424(6) Uani 1 1 d . . . . .
C21 C 0.7111(3) 0.7047(2) 1.0063(2) 0.0438(6) Uani 1 1 d . . . . .
H21 H 0.806714 0.714364 1.016088 0.053 Uiso 1 1 calc R U . . .
C4 C 0.8431(3) 0.0870(2) 0.4361(3) 0.0476(7) Uani 1 1 d . . . . .
H4 H 0.925632 0.082295 0.503365 0.057 Uiso 1 1 calc R U . . .
C29 C -0.0171(3) 0.6109(3) 0.6621(3) 0.0482(7) Uani 1 1 d . . . . .
H29A H 0.026062 0.695660 0.702174 0.072 Uiso 1 1 calc R U . . .
H29B H -0.118660 0.606555 0.637147 0.072 Uiso 1 1 calc R U . . .
H29C H 0.007427 0.595792 0.592000 0.072 Uiso 1 1 calc R U . . .
C1 C 0.7264(3) 0.0803(2) 0.2258(3) 0.0508(7) Uani 1 1 d . . . . .
H1 H 0.727861 0.069462 0.147824 0.061 Uiso 1 1 calc R U . . .
C22 C 0.6661(3) 0.7687(2) 1.0850(2) 0.0481(7) Uani 1 1 d . . . . .
H22 H 0.731602 0.822716 1.150161 0.058 Uiso 1 1 calc R U . . .
C23 C 0.5248(3) 0.7549(2) 1.0698(2) 0.0474(7) Uani 1 1 d . . . . .
H23 H 0.496262 0.800364 1.124969 0.057 Uiso 1 1 calc R U . . .
C8 C 0.1068(3) 0.0668(3) 0.1711(3) 0.0560(8) Uani 1 1 d . . . . .
H8 H 0.025832 0.108912 0.138761 0.067 Uiso 1 1 calc R U . . .
C30 C -0.0168(3) 0.3758(3) 0.6886(3) 0.0529(7) Uani 1 1 d . . . . .
H30A H 0.004824 0.365256 0.616497 0.079 Uiso 1 1 calc R U . . .
H30B H -0.117826 0.359557 0.667487 0.079 Uiso 1 1 calc R U . . .
H30C H 0.029461 0.315243 0.744558 0.079 Uiso 1 1 calc R U . . .
C3 C 0.8453(3) 0.0699(3) 0.3232(3) 0.0535(8) Uani 1 1 d . . . . .
H3 H 0.928024 0.050969 0.312570 0.064 Uiso 1 1 calc R U . . .
C6 C 0.2163(3) -0.1242(3) 0.1917(3) 0.0553(8) Uani 1 1 d . . . . .
H6 H 0.211696 -0.213325 0.172856 0.066 Uiso 1 1 calc R U . . .
C7 C 0.0984(3) -0.0627(3) 0.1449(3) 0.0595(8) Uani 1 1 d . . . . .
H7 H 0.012402 -0.109621 0.094893 0.071 Uiso 1 1 calc R U . . .
C28 C 0.0022(3) 0.5326(4) 0.8577(3) 0.0618(8) Uani 1 1 d . . . . .
H28A H 0.043480 0.470107 0.913541 0.093 Uiso 1 1 calc R U . . .
H28B H -0.099110 0.522409 0.836413 0.093 Uiso 1 1 calc R U . . .
H28C H 0.041103 0.619077 0.895209 0.093 Uiso 1 1 calc R U . . .

loop_
_atom_site_aniso_label
_atom_site_aniso_U_11
_atom_site_aniso_U_22
_atom_site_aniso_U_33
_atom_site_aniso_U_23
_atom_site_aniso_U_13
_atom_site_aniso_U_12
O2 0.0318(8) 0.0598(11) 0.0376(10) 0.0018(8) 0.0164(8) 0.0049(8)
O1 0.0345(9) 0.0613(11) 0.0342(10) -0.0012(8) 0.0136(8) 0.0055(8)
N3 0.0284(9) 0.0407(10) 0.0336(11) -0.0015(8) 0.0128(8) 0.0027(8)
N2 0.0316(10) 0.0417(11) 0.0379(12) -0.0037(9) 0.0116(9) 0.0014(8)
N1 0.0342(10) 0.0461(11) 0.0383(12) -0.0081(9) 0.0155(9) 0.0022(8)
C19 0.0315(11) 0.0369(12) 0.0373(14) 0.0009(10) 0.0156(10) 0.0013(9)
C20 0.0351(12) 0.0363(12) 0.0366(14) 0.0014(10) 0.0132(11) 0.0026(9)
C25 0.0364(12) 0.0358(12) 0.0303(13) 0.0002(10) 0.0107(10) 0.0029(9)
C16 0.0310(11) 0.0365(12) 0.0388(14) 0.0005(10) 0.0140(10) 0.0040(9)
C17 0.0323(11) 0.0402(12) 0.0362(14) 0.0007(10) 0.0145(10) 0.0041(10)
C15 0.0310(11) 0.0401(12) 0.0398(14) 0.0036(10) 0.0184(10) 0.0066(9)
C13 0.0337(12) 0.0386(12) 0.0344(13) 0.0001(10) 0.0136(10) 0.0073(9)
C18 0.0307(11) 0.0388(12) 0.0326(13) -0.0008(10) 0.0124(10) 0.0029(9)
C14 0.0333(12) 0.0375(12) 0.0378(14) -0.0016(10) 0.0134(11) 0.0009(9)
C10 0.0361(12) 0.0464(14) 0.0323(13) -0.0016(10) 0.0145(10) 0.0009(10)
C5 0.0389(13) 0.0372(12) 0.0405(14) -0.0015(10) 0.0198(11) 0.0052(10)
C26 0.0343(12) 0.0400(12) 0.0379(14) 0.0008(10) 0.0168(11) 0.0026(10)
C12 0.0413(13) 0.0388(13) 0.0490(16) 0.0021(11) 0.0233(12) 0.0069(10)
C24 0.0411(13) 0.0455(14) 0.0384(14) 0.0000(11) 0.0164(11) 0.0073(11)
C11 0.0423(14) 0.0575(16) 0.0383(15) 0.0019(12) 0.0162(12) 0.0055(12)
C9 0.0483(14) 0.0459(14) 0.0391(15) 0.0013(11) 0.0189(12) 0.0037(11)
C2 0.0510(15) 0.0419(13) 0.0446(16) -0.0006(11) 0.0233(13) 0.0052(11)
C27 0.0266(11) 0.0591(16) 0.0434(15) 0.0043(12) 0.0155(11) 0.0050(11)
C21 0.0389(13) 0.0439(14) 0.0425(15) -0.0026(11) 0.0098(12) 0.0006(10)
C4 0.0413(14) 0.0427(14) 0.0622(19) 0.0018(12) 0.0229(13) 0.0075(11)
C29 0.0392(13) 0.0534(16) 0.0535(18) 0.0067(13) 0.0179(13) 0.0084(12)
C1 0.0636(18) 0.0449(15) 0.0577(19) -0.0010(13) 0.0397(16) 0.0051(13)
C22 0.0525(16) 0.0440(14) 0.0378(15) -0.0057(11) 0.0077(13) -0.0004(12)
C23 0.0580(17) 0.0444(14) 0.0399(16) -0.0026(12) 0.0187(13) 0.0075(12)
C8 0.0427(15) 0.082(2) 0.0407(17) 0.0027(15) 0.0137(13) 0.0017(14)
C30 0.0398(14) 0.0531(16) 0.064(2) 0.0089(14) 0.0185(14) -0.0009(12)
C3 0.0541(17) 0.0458(15) 0.076(2) 0.0031(14) 0.0420(17) 0.0091(13)
C6 0.0628(18) 0.0529(17) 0.0466(17) -0.0041(13) 0.0215(15) -0.0114(14)
C7 0.0473(16) 0.082(2) 0.0394(17) -0.0036(15) 0.0117(13) -0.0164(15)
C28 0.0426(15) 0.101(2) 0.0515(19) 0.0108(17) 0.0267(14) 0.0156(15)

loop_
_atom_type_symbol
_atom_type_description
_atom_type_scat_dispersion_real
_atom_type_scat_dispersion_imag
_atom_type_scat_source
C C 0.0033 0.0016 'International Tables Vol C Tables 4.2.6.8 and 6.1.1.4'
H H 0.0000 0.0000 'International Tables Vol C Tables 4.2.6.8 and 6.1.1.4'
N N 0.0061 0.0033 'International Tables Vol C Tables 4.2.6.8 and 6.1.1.4'
O O 0.0106 0.0060 'International Tables Vol C Tables 4.2.6.8 and 6.1.1.4'

loop_
_geom_angle_atom_site_label_1
_geom_angle_atom_site_label_2
_geom_angle_atom_site_label_3
_geom_angle
_geom_angle_site_symmetry_1
_geom_angle_site_symmetry_3
_geom_angle_publ_flag
C26 O2 C27 119.97(19) . . ?
C25 N3 C19 106.27(17) . . ?
C25 N3 C26 125.58(19) . . ?
C19 N3 C26 125.84(19) . . ?
C19 N2 C20 106.39(18) . . ?
C13 N1 C10 120.86(18) . . ?
C13 N1 C5 120.39(18) . . ?
C10 N1 C5 118.70(18) . . ?
N2 C19 N3 111.87(19) . . ?
N2 C19 C18 121.6(2) . . ?
N3 C19 C18 126.38(19) . . ?
C21 C20 N2 128.8(2) . . ?
C21 C20 C25 120.7(2) . . ?
N2 C20 C25 110.57(19) . . ?
C24 C25 C20 121.4(2) . . ?
C24 C25 N3 133.7(2) . . ?
C20 C25 N3 104.85(19) . . ?
C15 C16 C18 122.0(2) . . ?
C15 C16 H16 119.0 . . ?
C18 C16 H16 119.0 . . ?
C14 C17 C18 121.1(2) . . ?
C14 C17 H17 119.4 . . ?
C18 C17 H17 119.4 . . ?
C16 C15 C13 120.1(2) . . ?
C16 C15 H15 119.9 . . ?
C13 C15 H15 119.9 . . ?
C15 C13 C14 118.3(2) . . ?
C15 C13 N1 120.3(2) . . ?
C14 C13 N1 121.4(2) . . ?
C16 C18 C17 117.7(2) . . ?
C16 C18 C19 117.29(19) . . ?
C17 C18 C19 125.0(2) . . ?
C17 C14 C13 120.7(2) . . ?
C17 C14 H14 119.6 . . ?
C13 C14 H14 119.6 . . ?
C11 C10 C9 119.7(2) . . ?
C11 C10 N1 120.2(2) . . ?
C9 C10 N1 120.1(2) . . ?
C2 C5 C12 119.6(2) . . ?
C2 C5 N1 120.0(2) . . ?
C12 C5 N1 120.4(2) . . ?
O1 C26 O2 128.0(2) . . ?
O1 C26 N3 123.0(2) . . ?
O2 C26 N3 108.9(2) . . ?
C4 C12 C5 119.9(2) . . ?
C4 C12 H12 120.1 . . ?
C5 C12 H12 120.1 . . ?
C23 C24 C25 117.0(2) . . ?
C23 C24 H24 121.5 . . ?
C25 C24 H24 121.5 . . ?
C10 C11 C8 119.3(3) . . ?
C10 C11 H11 120.3 . . ?
C8 C11 H11 120.4 . . ?
C6 C9 C10 120.3(3) . . ?
C6 C9 H9 119.8 . . ?
C10 C9 H9 119.8 . . ?
C5 C2 C1 119.7(3) . . ?
C5 C2 H2 120.1 . . ?
C1 C2 H2 120.1 . . ?
O2 C27 C29 109.87(19) . . ?
O2 C27 C28 101.6(2) . . ?
C29 C27 C28 111.3(2) . . ?
O2 C27 C30 108.7(2) . . ?
C29 C27 C30 113.2(2) . . ?
C28 C27 C30 111.5(2) . . ?
C22 C21 C20 118.4(2) . . ?
C22 C21 H21 120.8 . . ?
C20 C21 H21 120.8 . . ?
C3 C4 C12 120.8(3) . . ?
C3 C4 H4 119.6 . . ?
C12 C4 H4 119.6 . . ?
C27 C29 H29A 109.5 . . ?
C27 C29 H29B 109.5 . . ?
H29A C29 H29B 109.5 . . ?
C27 C29 H29C 109.5 . . ?
H29A C29 H29C 109.5 . . ?
H29B C29 H29C 109.5 . . ?
C3 C1 C2 120.5(3) . . ?
C3 C1 H1 119.7 . . ?
C2 C1 H1 119.7 . . ?
C21 C22 C23 120.7(2) . . ?
C21 C22 H22 119.7 . . ?
C23 C22 H22 119.7 . . ?
C24 C23 C22 121.8(2) . . ?
C24 C23 H23 119.1 . . ?
C22 C23 H23 119.1 . . ?
C7 C8 C11 121.1(3) . . ?
C7 C8 H8 119.4 . . ?
C11 C8 H8 119.4 . . ?
C27 C30 H30A 109.5 . . ?
C27 C30 H30B 109.5 . . ?
H30A C30 H30B 109.5 . . ?
C27 C30 H30C 109.5 . . ?
H30A C30 H30C 109.5 . . ?
H30B C30 H30C 109.5 . . ?
C4 C3 C1 119.5(3) . . ?
C4 C3 H3 120.2 . . ?
C1 C3 H3 120.2 . . ?
C9 C6 C7 120.0(3) . . ?
C9 C6 H6 120.0 . . ?
C7 C6 H6 120.0 . . ?
C8 C7 C6 119.6(3) . . ?
C8 C7 H7 120.2 . . ?
C6 C7 H7 120.2 . . ?
C27 C28 H28A 109.5 . . ?
C27 C28 H28B 109.5 . . ?
H28A C28 H28B 109.5 . . ?
C27 C28 H28C 109.5 . . ?
H28A C28 H28C 109.5 . . ?
H28B C28 H28C 109.5 . . ?

loop_
_geom_bond_atom_site_label_1
_geom_bond_atom_site_label_2
_geom_bond_distance
_geom_bond_site_symmetry_2
_geom_bond_publ_flag
O2 C26 1.323(3) . ?
O2 C27 1.496(3) . ?
O1 C26 1.195(3) . ?
N3 C25 1.405(3) . ?
N3 C19 1.409(3) . ?
N3 C26 1.419(3) . ?
N2 C19 1.309(3) . ?
N2 C20 1.388(3) . ?
N1 C13 1.407(3) . ?
N1 C10 1.421(3) . ?
N1 C5 1.423(3) . ?
C19 C18 1.464(3) . ?
C20 C21 1.384(3) . ?
C20 C25 1.403(3) . ?
C25 C24 1.389(3) . ?
C16 C15 1.380(3) . ?
C16 C18 1.391(3) . ?
C16 H16 0.9500 . ?
C17 C14 1.381(3) . ?
C17 C18 1.396(3) . ?
C17 H17 0.9500 . ?
C15 C13 1.400(3) . ?
C15 H15 0.9500 . ?
C13 C14 1.400(3) . ?
C14 H14 0.9500 . ?
C10 C11 1.386(4) . ?
C10 C9 1.390(3) . ?
C5 C2 1.387(3) . ?
C5 C12 1.390(4) . ?
C12 C4 1.385(3) . ?
C12 H12 0.9500 . ?
C24 C23 1.382(3) . ?
C24 H24 0.9500 . ?
C11 C8 1.387(4) . ?
C11 H11 0.9500 . ?
C9 C6 1.384(4) . ?
C9 H9 0.9500 . ?
C2 C1 1.394(4) . ?
C2 H2 0.9500 . ?
C27 C29 1.501(4) . ?
C27 C28 1.515(4) . ?
C27 C30 1.516(4) . ?
C21 C22 1.377(4) . ?
C21 H21 0.9500 . ?
C4 C3 1.376(4) . ?
C4 H4 0.9500 . ?
C29 H29A 0.9800 . ?
C29 H29B 0.9800 . ?
C29 H29C 0.9800 . ?
C1 C3 1.379(4) . ?
C1 H1 0.9500 . ?
C22 C23 1.402(4) . ?
C22 H22 0.9500 . ?
C23 H23 0.9500 . ?
C8 C7 1.376(4) . ?
C8 H8 0.9500 . ?
C30 H30A 0.9800 . ?
C30 H30B 0.9800 . ?
C30 H30C 0.9800 . ?
C3 H3 0.9500 . ?
C6 C7 1.384(4) . ?
C6 H6 0.9500 . ?
C7 H7 0.9500 . ?
C28 H28A 0.9800 . ?
C28 H28B 0.9800 . ?
C28 H28C 0.9800 . ?
